data_4340551
loop_
_publ_author_name
'Chakraborty, Prateeti'
'Adhikary, Jaydeep'
'Ghosh, Bipinbihari'
'Sanyal, Ria'
'Chattopadhyay, Shyamal Kumar'
'Bauz\'a, Antonio'
'Frontera, Antonio'
'Zangrando, Ennio'
'Das, Debasis'

_publ_section_title
;
 Relation between the Catalytic Efficiency of the Synthetic Analogues of
 Catechol Oxidase with Their Electrochemical Property in the Free State
 and Substrate-Bound State.
;
_journal_issue 16
_journal_name_full 'Inorganic chemistry'
_journal_page_first 8257
_journal_page_last 8269
_journal_paper_doi 10.1021/ic5005177
_journal_volume 53
_journal_year 2014
_chemical_formula_moiety 'C20 H29 Cl Cu2 N4 O2, 2(N O3), 2(H2 O)'
_chemical_formula_sum 'C20 H33 Cl Cu2 N6 O10'
_chemical_formula_weight 680.05
_chemical_name_systematic
; 
 ? 
;
_space_group_IT_number 11
_symmetry_cell_setting monoclinic
_symmetry_space_group_name_Hall '-P 2yb'
_symmetry_space_group_name_H-M 'P 1 21/m 1'
_atom_sites_solution_hydrogens geom
_atom_sites_solution_primary direct
_atom_sites_solution_secondary difmap
_audit_creation_method SHELXL-97
_cell_angle_alpha 90.00
_cell_angle_beta 102.507(2)
_cell_angle_gamma 90.00
_cell_formula_units_Z 2
_cell_length_a 8.1106(3)
_cell_length_b 12.3324(5)
_cell_length_c 13.7055(5)
_cell_measurement_temperature 293(2)
_cell_volume 1338.34(9)
_computing_cell_refinement 'BRUKER SMART'
_computing_data_collection 'BRUKER SMART'
_computing_data_reduction 'BRUKER SAINT'
_computing_molecular_graphics 'Ortep3 for Windows (Farrugia,1997)'
_computing_publication_material 'Wingx 1.80.05 (Farrugia, 1999)'
_computing_structure_refinement 'SHELX97 (Sheldrick, 2008)'
_computing_structure_solution 'SHELX97 (Sheldrick, 2008)'
_diffrn_ambient_temperature 293(2)
_diffrn_measured_fraction_theta_full 0.951
_diffrn_measured_fraction_theta_max 0.951
_diffrn_measurement_device_type 'BRUKER SMART APEX CCD DIFFRACTOMETER'
_diffrn_measurement_method 'OMEGA-PHI SCAN'
_diffrn_radiation_monochromator graphite
_diffrn_radiation_source 'fine-focus sealed tube'
_diffrn_radiation_type MoK\a
_diffrn_radiation_wavelength 0.71073
_diffrn_reflns_av_R_equivalents 0.0358
_diffrn_reflns_av_sigmaI/netI 0.0420
_diffrn_reflns_limit_h_max 14
_diffrn_reflns_limit_h_min -13
_diffrn_reflns_limit_k_max 21
_diffrn_reflns_limit_k_min -19
_diffrn_reflns_limit_l_max 23
_diffrn_reflns_limit_l_min -23
_diffrn_reflns_number 24430
_diffrn_reflns_theta_full 38.18
_diffrn_reflns_theta_max 38.18
_diffrn_reflns_theta_min 1.52
_exptl_absorpt_coefficient_mu 1.753
_exptl_absorpt_correction_T_max 0.6894
_exptl_absorpt_correction_T_min 0.6423
_exptl_absorpt_correction_type multi-scan
_exptl_absorpt_process_details 'BRUKER SADABS'
_exptl_crystal_colour green
_exptl_crystal_density_diffrn 1.688
_exptl_crystal_density_method 'not measured'
_exptl_crystal_description needle
_exptl_crystal_F_000 700
_exptl_crystal_size_max 0.37
_exptl_crystal_size_mid 0.15
_exptl_crystal_size_min 0.13
_refine_diff_density_max 0.685
_refine_diff_density_min -0.964
_refine_diff_density_rms 0.127
_refine_ls_extinction_method none
_refine_ls_goodness_of_fit_ref 1.015
_refine_ls_hydrogen_treatment mixed
_refine_ls_matrix_type full
_refine_ls_number_parameters 218
_refine_ls_number_reflns 7253
_refine_ls_number_restraints 5
_refine_ls_restrained_S_all 1.015
_refine_ls_R_factor_all 0.0679
_refine_ls_R_factor_gt 0.0445
_refine_ls_shift/su_max 0.001
_refine_ls_shift/su_mean 0.000
_refine_ls_structure_factor_coef Fsqd
_refine_ls_weighting_details 'calc w=1/[\s^2^(Fo^2^)+(0.0647P)^2^+0.2706P] where P=(Fo^2^+2Fc^2^)/3'
_refine_ls_weighting_scheme calc
_refine_ls_wR_factor_gt 0.1126
_refine_ls_wR_factor_ref 0.1246
_reflns_number_gt 5170
_reflns_number_total 7253
_reflns_threshold_expression >2sigma(I)
_cod_data_source_file ic5005177_si_001.cif
_cod_data_source_block 8
_cod_depositor_comments
;
The following automatic conversions were performed:

'_exptl_absorpt_correction_type' value 'MULTI-SCAN' changed to
'multi-scan' according to
/usr/data/users/saulius/crontab/automatic-downloads/rss-feeds/ACS/lib/dictionaries/cif_core.dic
dictionary named 'cif_core.dic' version 2.4.2 from 2011-04-26.

Automatic conversion script
Id: cif_fix_values 2281 2013-09-26 08:29:07Z andrius 

 Adding full bibliography for 4340548--4340553.cif.
;
_cod_original_sg_symbol_H-M 'P 21/m'
_cod_database_code 4340551

loop_
_symmetry_equiv_pos_as_xyz
'x, y, z'
'-x, y+1/2, -z'
'-x, -y, -z'
'x, -y-1/2, z'

loop_
_atom_site_label
_atom_site_type_symbol
_atom_site_fract_x
_atom_site_fract_y
_atom_site_fract_z
_atom_site_U_iso_or_equiv
_atom_site_adp_type
_atom_site_occupancy
_atom_site_symmetry_multiplicity
_atom_site_calc_flag
_atom_site_refinement_flags
Cu Cu 0.70168(2) 0.369399(13) 0.804889(13) 0.02946(6) Uani 1 1 d .
Cl1 Cl 0.74354(12) 0.2500 1.33071(5) 0.0607(2) Uani 1 2 d S
O1 O 0.67861(19) 0.2500 0.89678(10) 0.0280(3) Uani 1 2 d S
O2 O 0.6972(2) 0.2500 0.71603(11) 0.0333(3) Uani 1 2 d S
H2 H 0.610(4) 0.2500 0.670(3) 0.050 Uiso 1 2 d S
N1 N 0.71857(17) 0.47420(10) 0.91209(10) 0.0334(2) Uani 1 1 d .
N3 N 0.73367(16) 0.49736(12) 0.71794(10) 0.0352(3) Uani 1 1 d .
C1 C 0.7003(2) 0.2500 0.99420(14) 0.0257(3) Uani 1 2 d S
C2 C 0.71096(17) 0.34910(12) 1.04852(10) 0.0292(2) Uani 1 1 d .
C3 C 0.72298(19) 0.34680(14) 1.15220(11) 0.0348(3) Uani 1 1 d .
H3 H 0.7277 0.4116 1.1874 0.042 Uiso 1 1 calc R
C4 C 0.7278(3) 0.2500 1.20245(15) 0.0370(4) Uani 1 2 d S
C5 C 0.7174(2) 0.45543(12) 1.00390(12) 0.0344(3) Uani 1 1 d .
H5 H 0.7211 0.5152 1.0457 0.041 Uiso 1 1 calc R
C6 C 0.7358(3) 0.58570(14) 0.87846(15) 0.0505(5) Uani 1 1 d .
H6A H 0.8537 0.6071 0.8934 0.061 Uiso 1 1 calc R
H6B H 0.6738 0.6352 0.9123 0.061 Uiso 1 1 calc R
C7 C 0.6649(3) 0.58897(14) 0.76639(16) 0.0482(4) Uani 1 1 d .
H7A H 0.5427 0.5842 0.7529 0.058 Uiso 1 1 calc R
H7B H 0.6952 0.6570 0.7393 0.058 Uiso 1 1 calc R
C8 C 0.9132(2) 0.5125(2) 0.71249(18) 0.0581(6) Uani 1 1 d .
H8A H 0.9883 0.4941 0.7755 0.070 Uiso 1 1 calc R
H8B H 0.9345 0.5868 0.6955 0.070 Uiso 1 1 calc R
C9 C 0.9360(3) 0.4363(3) 0.6315(2) 0.0835(9) Uani 1 1 d .
H9A H 0.9647 0.3642 0.6583 0.100 Uiso 1 1 calc R
H9B H 1.0248 0.4615 0.5998 0.100 Uiso 1 1 calc R
C10 C 0.7679(4) 0.4354(3) 0.55789(18) 0.0712(7) Uani 1 1 d .
H10A H 0.7332 0.3616 0.5392 0.085 Uiso 1 1 calc R
H10B H 0.7749 0.4754 0.4980 0.085 Uiso 1 1 calc R
C11 C 0.6437(2) 0.48893(18) 0.61093(13) 0.0458(4) Uani 1 1 d .
H11A H 0.6124 0.5602 0.5832 0.055 Uiso 1 1 calc R
H11B H 0.5424 0.4453 0.6045 0.055 Uiso 1 1 calc R
O1W O 0.38247(19) 0.39631(13) 0.76650(13) 0.0499(3) Uani 1 1 d D
H1W H 0.350(4) 0.366(2) 0.7135(16) 0.061(9) Uiso 1 1 d D
H2W H 0.359(4) 0.359(2) 0.810(2) 0.074(10) Uiso 1 1 d D
N2 N 0.1152(2) 0.2500 0.89602(15) 0.0381(4) Uani 1 2 d S
O3 O 0.0388(2) 0.33708(14) 0.89257(16) 0.0654(5) Uani 1 1 d .
O4 O 0.2737(2) 0.2500 0.90507(17) 0.0546(5) Uani 1 2 d S
N4 N 0.2845(4) 0.2500 0.5236(2) 0.0546(6) Uani 1 2 d S
O5 O 0.2532(10) 0.2500 0.6062(5) 0.093(2) Uani 0.50 2 d SPD
O6 O 0.4453(7) 0.2500 0.5243(5) 0.0799(16) Uani 0.50 2 d SPD
O6A O 0.3066(19) 0.3224(7) 0.5753(5) 0.244(7) Uani 0.50 1 d P
O7 O 0.1854(13) 0.2500 0.4476(8) 0.118(6) Uani 0.50 2 d SPD
O7A O 0.2295(18) 0.2500 0.4343(7) 0.095(4) Uani 0.50 2 d SP

loop_
_atom_site_aniso_label
_atom_site_aniso_U_11
_atom_site_aniso_U_22
_atom_site_aniso_U_33
_atom_site_aniso_U_23
_atom_site_aniso_U_13
_atom_site_aniso_U_12
Cu 0.03991(11) 0.02374(9) 0.02566(9) 0.00176(6) 0.00918(6) -0.00203(6)
Cl1 0.0847(5) 0.0747(5) 0.0221(2) 0.000 0.0102(3) 0.000
O1 0.0405(7) 0.0229(6) 0.0214(6) 0.000 0.0083(5) 0.000
O2 0.0444(8) 0.0322(7) 0.0239(6) 0.000 0.0089(5) 0.000
N1 0.0433(6) 0.0236(5) 0.0332(6) -0.0014(5) 0.0079(5) -0.0031(4)
N3 0.0371(6) 0.0350(6) 0.0328(6) 0.0091(5) 0.0063(5) -0.0038(5)
C1 0.0263(7) 0.0280(8) 0.0230(7) 0.000 0.0061(5) 0.000
C2 0.0313(6) 0.0304(6) 0.0258(6) -0.0038(5) 0.0063(4) -0.0019(5)
C3 0.0380(7) 0.0406(7) 0.0256(6) -0.0074(6) 0.0067(5) -0.0033(6)
C4 0.0382(10) 0.0514(13) 0.0215(8) 0.000 0.0065(7) 0.000
C5 0.0415(7) 0.0287(6) 0.0331(7) -0.0065(6) 0.0082(5) -0.0036(5)
C6 0.0801(13) 0.0248(7) 0.0456(10) 0.0003(7) 0.0115(9) -0.0097(7)
C7 0.0655(11) 0.0285(7) 0.0486(10) 0.0106(7) 0.0083(8) 0.0008(7)
C8 0.0359(8) 0.0723(14) 0.0647(12) 0.0266(11) 0.0077(8) -0.0102(9)
C9 0.0606(14) 0.118(3) 0.0833(19) 0.0232(18) 0.0411(13) 0.0142(15)
C10 0.0881(17) 0.090(2) 0.0430(11) 0.0038(12) 0.0304(11) -0.0032(15)
C11 0.0501(9) 0.0527(10) 0.0322(7) 0.0131(7) 0.0038(6) -0.0031(8)
O1W 0.0493(7) 0.0450(7) 0.0555(9) 0.0003(7) 0.0113(6) -0.0081(6)
N2 0.0357(8) 0.0401(10) 0.0369(9) 0.000 0.0047(7) 0.000
O3 0.0471(7) 0.0404(7) 0.1036(14) -0.0041(9) 0.0054(8) 0.0041(6)
O4 0.0347(8) 0.0711(14) 0.0603(12) 0.000 0.0155(8) 0.000
N4 0.0647(15) 0.0424(12) 0.0487(13) 0.000 -0.0051(11) 0.000
O5 0.146(6) 0.079(4) 0.057(3) 0.000 0.032(4) 0.000
O6 0.060(3) 0.088(4) 0.083(4) 0.000 -0.002(2) 0.000
O6A 0.53(2) 0.127(6) 0.066(4) -0.033(4) 0.047(7) -0.140(10)
O7 0.088(5) 0.128(9) 0.099(9) 0.000 -0.064(6) 0.000
O7A 0.182(11) 0.059(4) 0.037(3) 0.000 0.006(5) 0.000

loop_
_atom_type_symbol
_atom_type_description
_atom_type_scat_dispersion_real
_atom_type_scat_dispersion_imag
_atom_type_scat_source
C C 0.0033 0.0016 'International Tables Vol C Tables 4.2.6.8 and 6.1.1.4'
H H 0.0000 0.0000 'International Tables Vol C Tables 4.2.6.8 and 6.1.1.4'
N N 0.0061 0.0033 'International Tables Vol C Tables 4.2.6.8 and 6.1.1.4'
O O 0.0106 0.0060 'International Tables Vol C Tables 4.2.6.8 and 6.1.1.4'
Cl Cl 0.1484 0.1585 'International Tables Vol C Tables 4.2.6.8 and 6.1.1.4'
Cu Cu 0.3201 1.2651 'International Tables Vol C Tables 4.2.6.8 and 6.1.1.4'

loop_
_geom_angle_atom_site_label_1
_geom_angle_atom_site_label_2
_geom_angle_atom_site_label_3
_geom_angle
_geom_angle_site_symmetry_1
_geom_angle_site_symmetry_3
O2 Cu N1 170.87(5) . .
O2 Cu O1 80.79(5) . .
N1 Cu O1 90.84(5) . .
O2 Cu N3 102.28(6) . .
N1 Cu N3 85.96(6) . .
O1 Cu N3 176.40(5) . .
O2 Cu Cu 39.43(4) . 4_565
N1 Cu Cu 131.80(4) . 4_565
O1 Cu Cu 41.72(3) . 4_565
N3 Cu Cu 141.10(4) . 4_565
C1 O1 Cu 129.88(4) . .
C1 O1 Cu 129.88(4) . 4_565
Cu O1 Cu 96.57(6) . 4_565
Cu O2 Cu 101.15(7) 4_565 .
Cu O2 H2 112.2(13) 4_565 .
Cu O2 H2 112.2(13) . .
C5 N1 C6 119.96(14) . .
C5 N1 Cu 127.53(11) . .
C6 N1 Cu 112.50(11) . .
C7 N3 C8 113.26(16) . .
C7 N3 C11 110.04(14) . .
C8 N3 C11 103.59(14) . .
C7 N3 Cu 102.82(10) . .
C8 N3 Cu 112.28(11) . .
C11 N3 Cu 115.18(11) . .
O1 C1 C2 120.87(9) . .
O1 C1 C2 120.87(9) . 4_565
C2 C1 C2 118.26(18) . 4_565
C3 C2 C1 119.67(14) . .
C3 C2 C5 116.33(14) . .
C1 C2 C5 123.95(14) . .
C4 C3 C2 120.87(15) . .
C4 C3 H3 119.6 . .
C2 C3 H3 119.6 . .
C3 C4 C3 120.6(2) 4_565 .
C3 C4 Cl1 119.71(10) 4_565 .
C3 C4 Cl1 119.71(10) . .
N1 C5 C2 125.81(14) . .
N1 C5 H5 117.1 . .
C2 C5 H5 117.1 . .
N1 C6 C7 107.56(14) . .
N1 C6 H6A 110.2 . .
C7 C6 H6A 110.2 . .
N1 C6 H6B 110.2 . .
C7 C6 H6B 110.2 . .
H6A C6 H6B 108.5 . .
N3 C7 C6 109.68(15) . .
N3 C7 H7A 109.7 . .
C6 C7 H7A 109.7 . .
N3 C7 H7B 109.7 . .
C6 C7 H7B 109.7 . .
H7A C7 H7B 108.2 . .
N3 C8 C9 103.74(19) . .
N3 C8 H8A 111.0 . .
C9 C8 H8A 111.0 . .
N3 C8 H8B 111.0 . .
C9 C8 H8B 111.0 . .
H8A C8 H8B 109.0 . .
C8 C9 C10 105.2(2) . .
C8 C9 H9A 110.7 . .
C10 C9 H9A 110.7 . .
C8 C9 H9B 110.7 . .
C10 C9 H9B 110.7 . .
H9A C9 H9B 108.8 . .
C9 C10 C11 105.9(2) . .
C9 C10 H10A 110.6 . .
C11 C10 H10A 110.6 . .
C9 C10 H10B 110.6 . .
C11 C10 H10B 110.6 . .
H10A C10 H10B 108.7 . .
N3 C11 C10 105.52(17) . .
N3 C11 H11A 110.6 . .
C10 C11 H11A 110.6 . .
N3 C11 H11B 110.6 . .
C10 C11 H11B 110.6 . .
H11A C11 H11B 108.8 . .
H1W O1W H2W 108(3) . .
O3 N2 O3 120.7(2) 4_565 .
O3 N2 O4 119.64(11) 4_565 .
O3 N2 O4 119.64(11) . .
O6A N4 O6A 104.4(9) 4_565 .
O6A N4 O7A 127.5(5) 4_565 .
O6A N4 O7A 127.5(5) . .
O7 N4 O5 126.0(8) . .
O7 N4 O6 120.1(7) . .
O5 N4 O6 113.8(5) . .

loop_
_geom_bond_atom_site_label_1
_geom_bond_atom_site_label_2
_geom_bond_distance
_geom_bond_site_symmetry_2
Cu O2 1.9063(10) .
Cu N1 1.9393(13) .
Cu O1 1.9726(9) .
Cu N3 2.0278(13) .
Cu Cu 2.9450(4) 4_565
Cl1 C4 1.735(2) .
O1 C1 1.309(2) .
O1 Cu 1.9727(9) 4_565
O2 Cu 1.9062(10) 4_565
O2 H2 0.84(4) .
N1 C5 1.281(2) .
N1 C6 1.466(2) .
N3 C7 1.479(3) .
N3 C8 1.486(2) .
N3 C11 1.493(2) .
C1 C2 1.4238(17) .
C1 C2 1.4238(17) 4_565
C2 C3 1.403(2) .
C2 C5 1.453(2) .
C3 C4 1.375(2) .
C3 H3 0.9300 .
C4 C3 1.375(2) 4_565
C5 H5 0.9300 .
C6 C7 1.519(3) .
C6 H6A 0.9700 .
C6 H6B 0.9700 .
C7 H7A 0.9700 .
C7 H7B 0.9700 .
C8 C9 1.496(4) .
C8 H8A 0.9700 .
C8 H8B 0.9700 .
C9 C10 1.511(4) .
C9 H9A 0.9700 .
C9 H9B 0.9700 .
C10 C11 1.515(3) .
C10 H10A 0.9700 .
C10 H10B 0.9700 .
C11 H11A 0.9700 .
C11 H11B 0.9700 .
O1W H1W 0.810(17) .
O1W H2W 0.799(18) .
N2 O3 1.2357(18) 4_565
N2 O3 1.2357(18) .
N2 O4 1.265(3) .
N4 O6A 1.130(7) 4_565
N4 O6A 1.130(7) .
N4 O7 1.169(8) .
N4 O7A 1.208(9) .
N4 O5 1.214(7) .
N4 O6 1.302(6) .
O5 O6A 1.115(8) 4_565
O5 O6A 1.115(9) .
O6 O6A 1.701(14) 4_565
O6 O6A 1.701(14) .
O6A O6A 1.786(18) 4_565

loop_
_geom_torsion_atom_site_label_1
_geom_torsion_atom_site_label_2
_geom_torsion_atom_site_label_3
_geom_torsion_atom_site_label_4
_geom_torsion
_geom_torsion_site_symmetry_1
_geom_torsion_site_symmetry_4
O2 Cu O1 C1 165.77(17) . .
N1 Cu O1 C1 -10.55(16) . .
Cu Cu O1 C1 159.57(19) 4_565 .
O2 Cu O1 Cu 6.20(7) . 4_565
N1 Cu O1 Cu -170.12(6) . 4_565
O1 Cu O2 Cu -6.49(7) . 4_565
N3 Cu O2 Cu 171.60(6) . 4_565
O1 Cu N1 C5 1.72(15) . .
N3 Cu N1 C5 -176.62(15) . .
Cu Cu N1 C5 -7.09(17) 4_565 .
O1 Cu N1 C6 -178.87(13) . .
N3 Cu N1 C6 2.79(13) . .
Cu Cu N1 C6 172.32(11) 4_565 .
O2 Cu N3 C7 156.35(11) . .
N1 Cu N3 C7 -27.62(11) . .
Cu Cu N3 C7 164.84(9) 4_565 .
O2 Cu N3 C8 -81.59(15) . .
N1 Cu N3 C8 94.44(14) . .
Cu Cu N3 C8 -73.09(15) 4_565 .
O2 Cu N3 C11 36.66(14) . .
N1 Cu N3 C11 -147.31(13) . .
Cu Cu N3 C11 45.15(15) 4_565 .
Cu O1 C1 C2 14.0(3) . .
Cu O1 C1 C2 167.11(12) 4_565 .
Cu O1 C1 C2 -167.11(12) . 4_565
Cu O1 C1 C2 -14.0(3) 4_565 4_565
O1 C1 C2 C3 175.79(15) . .
C2 C1 C2 C3 -3.2(3) 4_565 .
O1 C1 C2 C5 -6.9(3) . .
C2 C1 C2 C5 174.14(10) 4_565 .
C1 C2 C3 C4 1.2(2) . .
C5 C2 C3 C4 -176.27(16) . .
C2 C3 C4 C3 0.8(3) . 4_565
C2 C3 C4 Cl1 179.75(13) . .
C6 N1 C5 C2 -176.29(16) . .
Cu N1 C5 C2 3.1(2) . .
C3 C2 C5 N1 175.62(15) . .
C1 C2 C5 N1 -1.8(3) . .
C5 N1 C6 C7 -157.89(17) . .
Cu N1 C6 C7 22.6(2) . .
C8 N3 C7 C6 -73.96(19) . .
C11 N3 C7 C6 170.63(16) . .
Cu N3 C7 C6 47.44(17) . .
N1 C6 C7 N3 -47.6(2) . .
C7 N3 C8 C9 -159.92(19) . .
C11 N3 C8 C9 -40.7(2) . .
Cu N3 C8 C9 84.16(19) . .
N3 C8 C9 C10 33.5(3) . .
C8 C9 C10 C11 -13.4(3) . .
C7 N3 C11 C10 153.61(18) . .
C8 N3 C11 C10 32.2(2) . .
Cu N3 C11 C10 -90.77(18) . .
C9 C10 C11 N3 -11.5(3) . .
